data_7135801
loop_
_publ_author_name
'Fu, Wenting'
'Li, Sifeng'
'Li, Peng'
'Cheng, Bin'
'Zhang, Wenjun'
'Zhang, Ying'
'Zhou, Kang'
'Zhai, Hongbin'
'Wang, Taimin'
'Yang, Dezhi'

_publ_section_title
;
 Catalyst-Free Synthesis of \a-Carboline Derivatives via Chromone Skeleton
 Remodeling
;
_journal_name_full 'Chemical Communications'
_journal_paper_doi 10.1039/D6CC00960C
_journal_year 2026
_chemical_formula_moiety 'C42 H36 N4 O6 S2'
_chemical_formula_sum 'C42 H36 N4 O6 S2'
_chemical_formula_weight 756.87
_space_group_crystal_system monoclinic
_space_group_IT_number 14
_space_group_name_Hall '-P 2ybc'
_space_group_name_H-M_alt 'P 1 21/c 1'
_atom_sites_solution_hydrogens mixed
_atom_sites_solution_primary dual
_audit_creation_date 2025-05-14
_audit_creation_method
;
Olex2 1.3
(compiled 2020.11.12 svn.r5f609507 for OlexSys, GUI svn.r6408)
;
_cell_angle_alpha 90
_cell_angle_beta 104.293(2)
_cell_angle_gamma 90
_cell_formula_units_Z 4
_cell_length_a 17.0112(5)
_cell_length_b 10.9345(3)
_cell_length_c 23.5496(6)
_cell_measurement_reflns_used 6385
_cell_measurement_temperature 200.0
_cell_measurement_theta_max 68.127
_cell_measurement_theta_min 2.680
_cell_volume 4244.8(2)
_computing_cell_refinement 'SAINT V8.38A (Bruker, 2018)'
_computing_data_reduction 'SAINT V8.38A (Bruker, 2018)'
_computing_molecular_graphics 'Olex2 1.3 (Dolomanov et al., 2009)'
_computing_publication_material 'Olex2 1.3 (Dolomanov et al., 2009)'
_computing_structure_refinement 'SHELXL 2017/1 (Sheldrick, 2015)'
_computing_structure_solution 'SHELXT 2014/5 (Sheldrick, 2014)'
_diffrn_ambient_temperature 200.0
_diffrn_measured_fraction_theta_full 0.993
_diffrn_measured_fraction_theta_max 0.990
_diffrn_measurement_device_type 'Bruker APEX-II CCD'
_diffrn_measurement_method '\f and \w scans'
_diffrn_radiation_type CuK\a
_diffrn_radiation_wavelength 1.54178
_diffrn_reflns_av_R_equivalents 0.0602
_diffrn_reflns_av_unetI/netI 0.0628
_diffrn_reflns_Laue_measured_fraction_full 0.993
_diffrn_reflns_Laue_measured_fraction_max 0.990
_diffrn_reflns_limit_h_max 20
_diffrn_reflns_limit_h_min -20
_diffrn_reflns_limit_k_max 13
_diffrn_reflns_limit_k_min -10
_diffrn_reflns_limit_l_max 28
_diffrn_reflns_limit_l_min -27
_diffrn_reflns_number 21774
_diffrn_reflns_point_group_measured_fraction_full 0.993
_diffrn_reflns_point_group_measured_fraction_max 0.990
_diffrn_reflns_theta_full 67.679
_diffrn_reflns_theta_max 68.466
_diffrn_reflns_theta_min 2.680
_diffrn_source_current 1.0
_diffrn_source_power 0.05
_diffrn_source_voltage 50.0
_diffrn_standards_number 0
_exptl_absorpt_coefficient_mu 1.532
_exptl_absorpt_correction_T_max 0.7531
_exptl_absorpt_correction_T_min 0.5715
_exptl_absorpt_correction_type multi-scan
_exptl_absorpt_process_details
;
SADABS-2016/2 (Bruker,2016/2) was used for absorption correction.
wR2(int) was 0.1146 before and 0.0812 after correction.
The Ratio of minimum to maximum transmission is 0.7589.
The \l/2 correction factor is Not present.
;
_exptl_crystal_colour colourless
_exptl_crystal_colour_primary colourless
_exptl_crystal_density_diffrn 1.184
_exptl_crystal_description plate
_exptl_crystal_F_000 1584
_exptl_crystal_size_max 0.41
_exptl_crystal_size_mid 0.18
_exptl_crystal_size_min 0.05
_refine_diff_density_max 0.336
_refine_diff_density_min -0.234
_refine_diff_density_rms 0.045
_refine_ls_extinction_method none
_refine_ls_goodness_of_fit_ref 1.042
_refine_ls_hydrogen_treatment mixed
_refine_ls_matrix_type full
_refine_ls_number_parameters 494
_refine_ls_number_reflns 7736
_refine_ls_number_restraints 1
_refine_ls_restrained_S_all 1.042
_refine_ls_R_factor_all 0.0703
_refine_ls_R_factor_gt 0.0527
_refine_ls_shift/su_max 0.001
_refine_ls_shift/su_mean 0.000
_refine_ls_structure_factor_coef Fsqd
_refine_ls_weighting_details 'w=1/[\s^2^(Fo^2^)+(0.0864P)^2^+0.1070P] where P=(Fo^2^+2Fc^2^)/3'
_refine_ls_weighting_scheme calc
_refine_ls_wR_factor_gt 0.1459
_refine_ls_wR_factor_ref 0.1570
_reflns_Friedel_coverage 0.000
_reflns_number_gt 5639
_reflns_number_total 7736
_reflns_threshold_expression 'I > 2\s(I)'
_cod_data_source_file d6cc00960c3.cif
_cod_data_source_block 2234_fwt_0m
_cod_database_code 7135801
_shelx_shelxl_version_number 2017/1
_shelx_space_group_comment
;
The symmetry employed for this shelxl refinement is uniquely defined
by the following loop, which should always be used as a source of
symmetry information in preference to the above space-group names.
They are only intended as comments.
;
_shelx_estimated_absorpt_t_max 0.927
_shelx_estimated_absorpt_t_min 0.572
_olex2_refinement_description
;
1. Fixed Uiso
 At 1.2 times of:
  All C(H) groups, All N(H) groups
 At 1.5 times of:
  All C(H,H,H) groups
2. Restrained distances
 N1-H1
 0.88 with sigma of 0.02
3.a Ternary CH refined with riding coordinates:
 C17(H17), C27(H27)
3.b Aromatic/amide H refined with riding coordinates:
 C2(H2), C3(H3), C5(H5), C6(H6), C11(H11), C12(H12), C13(H13), C14(H14),
 C21(H21), C22(H22), C23(H23), C24(H24), C26(H26), C29(H29), C30(H30), C31(H31),
  C32(H32), C37(H37), C38(H38), C41(H41), C42(H42)
3.c Idealised Me refined as rotating group:
 C7(H7A,H7B,H7C), C9(H9A,H9B,H9C), C34(H34A,H34B,H34C), C40(H40A,H40B,H40C)
;
_smtbx_masks_void_probe_radius 1.2
_smtbx_masks_void_truncation_radius 1.2
_olex2_submission_special_instructions 'No special instructions were received'

loop_
_space_group_symop_operation_xyz
'x, y, z'
'-x, y+1/2, -z+1/2'
'-x, -y, -z'
'x, -y-1/2, z-1/2'

loop_
_atom_site_label
_atom_site_type_symbol
_atom_site_fract_x
_atom_site_fract_y
_atom_site_fract_z
_atom_site_U_iso_or_equiv
_atom_site_adp_type
_atom_site_occupancy
_atom_site_site_symmetry_order
_atom_site_calc_flag
_atom_site_refinement_flags_posn
_atom_site_refinement_flags_adp
_atom_site_refinement_flags_occupancy
_atom_site_disorder_assembly
_atom_site_disorder_group
S1 S 0.95058(3) 0.81260(6) 0.64035(2) 0.04919(18) Uani 1 1 d . . . . .
S2 S 0.65980(4) 0.89771(6) 0.58340(3) 0.05103(18) Uani 1 1 d . . . . .
O1 O 1.01384(11) 0.7324(2) 0.66978(9) 0.0688(5) Uani 1 1 d . . . . .
O2 O 0.94748(12) 0.93481(19) 0.66080(9) 0.0665(5) Uani 1 1 d . . . . .
O3 O 0.74418(11) 0.92977(17) 0.60381(11) 0.0691(6) Uani 1 1 d . . . . .
O4 O 0.62393(13) 0.91101(19) 0.52207(8) 0.0682(5) Uani 1 1 d . . . . .
O5 O 0.70086(13) 0.7681(2) 0.41577(9) 0.0819(7) Uani 1 1 d . . . . .
O6 O 0.87048(15) 0.5038(2) 0.42583(9) 0.0776(7) Uani 1 1 d . . . . .
N1 N 0.86411(11) 0.75189(19) 0.64472(8) 0.0427(4) Uani 1 1 d D . . . .
H1 H 0.8237(13) 0.797(2) 0.6350(12) 0.051 Uiso 1 1 d D U . . .
N2 N 0.87683(13) 0.5423(2) 0.67422(8) 0.0523(5) Uani 1 1 d . . . . .
N3 N 0.64676(12) 0.7639(2) 0.60814(9) 0.0514(5) Uani 1 1 d . . . . .
N4 N 0.61613(13) 0.5589(2) 0.59525(10) 0.0538(5) Uani 1 1 d . . . . .
C1 C 0.95223(14) 0.8170(3) 0.56607(11) 0.0498(6) Uani 1 1 d . . . . .
C2 C 1.00119(19) 0.7391(3) 0.54474(14) 0.0740(9) Uani 1 1 d . . . . .
H2 H 1.033910 0.680980 0.569902 0.089 Uiso 1 1 calc R U . . .
C3 C 1.0027(2) 0.7457(4) 0.48639(16) 0.0876(11) Uani 1 1 d . . . . .
H3 H 1.036899 0.691632 0.471894 0.105 Uiso 1 1 calc R U . . .
C4 C 0.95642(19) 0.8279(4) 0.44923(13) 0.0732(9) Uani 1 1 d . . . . .
C5 C 0.9078(2) 0.9042(3) 0.47124(14) 0.0778(9) Uani 1 1 d . . . . .
H5 H 0.874784 0.961596 0.445766 0.093 Uiso 1 1 calc R U . . .
C6 C 0.90496(18) 0.9009(3) 0.52950(13) 0.0634(7) Uani 1 1 d . . . . .
H6 H 0.870990 0.955525 0.543889 0.076 Uiso 1 1 calc R U . . .
C7 C 0.9592(3) 0.8356(5) 0.38563(15) 0.1070(16) Uani 1 1 d . . . . .
H7A H 0.907085 0.866103 0.362138 0.161 Uiso 1 1 calc R U . . .
H7B H 0.969645 0.754242 0.371689 0.161 Uiso 1 1 calc R U . . .
H7C H 1.002605 0.891595 0.381857 0.161 Uiso 1 1 calc R U . . .
C8 C 0.84687(13) 0.6286(2) 0.63146(9) 0.0409(5) Uani 1 1 d . . . . .
C9 C 0.9203(2) 0.5646(3) 0.73462(11) 0.0721(8) Uani 1 1 d . . . . .
H9A H 0.977022 0.539503 0.740328 0.108 Uiso 1 1 calc R U . . .
H9B H 0.895215 0.517296 0.760846 0.108 Uiso 1 1 calc R U . . .
H9C H 0.917960 0.651871 0.743454 0.108 Uiso 1 1 calc R U . . .
C10 C 0.85261(16) 0.4295(2) 0.65126(11) 0.0537(6) Uani 1 1 d . . . . .
C11 C 0.8684(2) 0.3143(3) 0.67774(15) 0.0720(8) Uani 1 1 d . . . . .
H11 H 0.899071 0.306050 0.717158 0.086 Uiso 1 1 calc R U . . .
C12 C 0.8379(2) 0.2135(3) 0.64445(18) 0.0842(10) Uani 1 1 d . . . . .
H12 H 0.847356 0.134251 0.661298 0.101 Uiso 1 1 calc R U . . .
C13 C 0.7935(2) 0.2257(3) 0.58656(17) 0.0760(9) Uani 1 1 d . . . . .
H13 H 0.774131 0.154346 0.564485 0.091 Uiso 1 1 calc R U . . .
C14 C 0.77716(18) 0.3385(2) 0.56061(14) 0.0612(7) Uani 1 1 d . . . . .
H14 H 0.746773 0.344830 0.521044 0.073 Uiso 1 1 calc R U . . .
C15 C 0.80565(15) 0.4444(2) 0.59299(11) 0.0479(5) Uani 1 1 d . . . . .
C16 C 0.80195(13) 0.5745(2) 0.58139(9) 0.0401(5) Uani 1 1 d . . . . .
C17 C 0.75705(12) 0.6461(2) 0.52800(9) 0.0383(5) Uani 1 1 d . . . . .
H17 H 0.772459 0.733657 0.536621 0.046 Uiso 1 1 calc R U . . .
C18 C 0.78267(13) 0.6150(2) 0.47216(9) 0.0419(5) Uani 1 1 d . . . . .
C19 C 0.74962(14) 0.6848(3) 0.41858(10) 0.0509(6) Uani 1 1 d . . . . .
C20 C 0.78051(15) 0.6494(3) 0.36789(10) 0.0515(6) Uani 1 1 d . . . . .
C21 C 0.75359(18) 0.7071(3) 0.31339(12) 0.0686(8) Uani 1 1 d . . . . .
H21 H 0.713639 0.769560 0.308525 0.082 Uiso 1 1 calc R U . . .
C22 C 0.7844(2) 0.6743(3) 0.26719(12) 0.0752(9) Uani 1 1 d . . . . .
H22 H 0.765339 0.713498 0.230353 0.090 Uiso 1 1 calc R U . . .
C23 C 0.8427(2) 0.5849(3) 0.27375(14) 0.0797(10) Uani 1 1 d . . . . .
H23 H 0.863938 0.563005 0.241424 0.096 Uiso 1 1 calc R U . . .
C24 C 0.8704(2) 0.5273(3) 0.32618(14) 0.0814(10) Uani 1 1 d . . . . .
H24 H 0.910492 0.465118 0.330700 0.098 Uiso 1 1 calc R U . . .
C25 C 0.83875(19) 0.5614(3) 0.37305(11) 0.0602(7) Uani 1 1 d . . . . .
C26 C 0.84066(18) 0.5336(3) 0.47203(12) 0.0617(7) Uani 1 1 d . . . . .
H26 H 0.863250 0.492439 0.507884 0.074 Uiso 1 1 calc R U . . .
C27 C 0.66144(13) 0.6409(2) 0.51796(10) 0.0427(5) Uani 1 1 d . . . . .
H27 H 0.634569 0.702339 0.487969 0.051 Uiso 1 1 calc R U . . .
C28 C 0.62571(14) 0.5163(2) 0.50275(11) 0.0518(6) Uani 1 1 d . . . . .
C29 C 0.61332(17) 0.4474(3) 0.45227(14) 0.0665(8) Uani 1 1 d . . . . .
H29 H 0.627603 0.477780 0.418375 0.080 Uiso 1 1 calc R U . . .
C30 C 0.5788(2) 0.3308(3) 0.45270(18) 0.0832(10) Uani 1 1 d . . . . .
H30 H 0.568920 0.282271 0.418190 0.100 Uiso 1 1 calc R U . . .
C31 C 0.5594(2) 0.2857(3) 0.5010(2) 0.0874(11) Uani 1 1 d . . . . .
H31 H 0.537749 0.205433 0.499954 0.105 Uiso 1 1 calc R U . . .
C32 C 0.57025(19) 0.3543(3) 0.55217(17) 0.0759(9) Uani 1 1 d . . . . .
H32 H 0.555895 0.323471 0.585960 0.091 Uiso 1 1 calc R U . . .
C33 C 0.60309(15) 0.4696(3) 0.55111(13) 0.0564(6) Uani 1 1 d . . . . .
C34 C 0.5995(2) 0.5432(4) 0.65224(15) 0.0834(10) Uani 1 1 d . . . . .
H34A H 0.614927 0.617647 0.675526 0.125 Uiso 1 1 calc R U . . .
H34B H 0.630778 0.473824 0.672405 0.125 Uiso 1 1 calc R U . . .
H34C H 0.541451 0.527666 0.647352 0.125 Uiso 1 1 calc R U . . .
C35 C 0.64076(13) 0.6648(2) 0.57616(10) 0.0453(5) Uani 1 1 d . . . . .
C36 C 0.60650(15) 0.9920(3) 0.62202(12) 0.0566(6) Uani 1 1 d . . . . .
C37 C 0.6464(2) 1.0448(4) 0.67295(17) 0.1042(15) Uani 1 1 d . . . . .
H37 H 0.702417 1.028801 0.688774 0.125 Uiso 1 1 calc R U . . .
C38 C 0.6045(3) 1.1228(5) 0.7020(2) 0.126(2) Uani 1 1 d . . . . .
H38 H 0.632250 1.160211 0.737756 0.151 Uiso 1 1 calc R U . . .
C39 C 0.5228(2) 1.1460(4) 0.67911(18) 0.0892(11) Uani 1 1 d . . . . .
C40 C 0.4784(3) 1.2338(6) 0.7110(3) 0.144(2) Uani 1 1 d . . . . .
H40A H 0.444677 1.186983 0.731466 0.216 Uiso 1 1 calc R U . . .
H40B H 0.444010 1.288832 0.682548 0.216 Uiso 1 1 calc R U . . .
H40C H 0.518173 1.281980 0.739510 0.216 Uiso 1 1 calc R U . . .
C41 C 0.48571(19) 1.0967(3) 0.62632(17) 0.0770(9) Uani 1 1 d . . . . .
H41 H 0.430393 1.115415 0.609205 0.092 Uiso 1 1 calc R U . . .
C42 C 0.52684(16) 1.0200(3) 0.59705(14) 0.0622(7) Uani 1 1 d . . . . .
H42 H 0.500236 0.986841 0.559996 0.075 Uiso 1 1 calc R U . . .

loop_
_atom_site_aniso_label
_atom_site_aniso_U_11
_atom_site_aniso_U_22
_atom_site_aniso_U_33
_atom_site_aniso_U_23
_atom_site_aniso_U_13
_atom_site_aniso_U_12
S1 0.0441(3) 0.0574(4) 0.0426(3) -0.0026(3) 0.0041(2) -0.0034(2)
S2 0.0482(3) 0.0491(4) 0.0577(4) -0.0059(3) 0.0167(3) 0.0052(2)
O1 0.0479(9) 0.0927(15) 0.0581(11) 0.0125(10) -0.0016(8) 0.0086(9)
O2 0.0771(12) 0.0587(12) 0.0618(11) -0.0157(9) 0.0134(9) -0.0187(9)
O3 0.0477(9) 0.0451(10) 0.1159(17) -0.0066(11) 0.0232(10) 0.0053(8)
O4 0.0905(14) 0.0632(13) 0.0534(11) 0.0006(9) 0.0224(10) 0.0103(10)
O5 0.0871(14) 0.1079(18) 0.0580(12) 0.0292(12) 0.0318(10) 0.0557(14)
O6 0.1101(16) 0.0746(14) 0.0618(12) 0.0166(10) 0.0476(11) 0.0457(12)
N1 0.0434(10) 0.0454(11) 0.0385(9) -0.0026(8) 0.0086(8) 0.0037(8)
N2 0.0641(12) 0.0529(13) 0.0378(10) 0.0108(9) 0.0084(9) 0.0085(10)
N3 0.0550(11) 0.0537(13) 0.0479(11) -0.0070(10) 0.0173(9) 0.0002(9)
N4 0.0551(11) 0.0542(13) 0.0557(12) -0.0008(10) 0.0203(9) -0.0098(10)
C1 0.0408(11) 0.0598(16) 0.0484(12) 0.0018(11) 0.0099(10) -0.0039(10)
C2 0.0696(18) 0.091(2) 0.0653(17) 0.0066(16) 0.0245(14) 0.0262(17)
C3 0.081(2) 0.117(3) 0.075(2) -0.007(2) 0.0391(18) 0.016(2)
C4 0.0697(18) 0.099(3) 0.0569(16) -0.0034(17) 0.0263(14) -0.0328(18)
C5 0.088(2) 0.082(2) 0.0592(18) 0.0201(16) 0.0100(16) -0.0045(18)
C6 0.0651(16) 0.0658(18) 0.0587(16) 0.0096(14) 0.0141(13) 0.0094(13)
C7 0.120(3) 0.150(4) 0.0605(19) -0.002(2) 0.041(2) -0.061(3)
C8 0.0475(12) 0.0414(12) 0.0355(10) 0.0054(9) 0.0134(9) 0.0046(9)
C9 0.091(2) 0.083(2) 0.0355(13) 0.0110(13) 0.0031(13) 0.0094(17)
C10 0.0638(15) 0.0477(15) 0.0517(14) 0.0128(11) 0.0186(12) 0.0093(11)
C11 0.087(2) 0.0606(19) 0.0711(18) 0.0252(16) 0.0252(16) 0.0135(16)
C12 0.098(2) 0.0523(19) 0.107(3) 0.0282(19) 0.034(2) 0.0173(17)
C13 0.087(2) 0.0404(15) 0.101(3) 0.0027(16) 0.0250(19) 0.0006(14)
C14 0.0681(16) 0.0437(15) 0.0716(17) -0.0019(13) 0.0168(13) 0.0003(12)
C15 0.0545(13) 0.0424(13) 0.0488(13) 0.0041(10) 0.0165(10) 0.0036(10)
C16 0.0439(11) 0.0392(12) 0.0385(11) 0.0018(9) 0.0128(9) 0.0014(9)
C17 0.0409(11) 0.0374(12) 0.0365(10) -0.0005(9) 0.0094(8) 0.0014(9)
C18 0.0469(11) 0.0432(13) 0.0371(11) 0.0005(9) 0.0134(9) 0.0041(9)
C19 0.0493(12) 0.0641(16) 0.0405(12) 0.0055(11) 0.0134(10) 0.0074(12)
C20 0.0546(13) 0.0610(16) 0.0405(12) -0.0003(11) 0.0148(10) 0.0038(12)
C21 0.0638(16) 0.099(2) 0.0445(13) 0.0123(14) 0.0154(12) 0.0104(15)
C22 0.088(2) 0.099(3) 0.0408(14) 0.0053(15) 0.0205(14) 0.0025(19)
C23 0.112(3) 0.086(2) 0.0530(17) -0.0073(16) 0.0423(17) -0.001(2)
C24 0.120(3) 0.072(2) 0.0681(19) 0.0001(16) 0.0538(19) 0.0211(19)
C25 0.0840(18) 0.0571(16) 0.0463(13) 0.0046(12) 0.0289(13) 0.0082(14)
C26 0.0804(18) 0.0642(18) 0.0468(13) 0.0112(13) 0.0281(13) 0.0239(14)
C27 0.0376(10) 0.0482(13) 0.0424(11) -0.0021(10) 0.0100(9) -0.0003(9)
C28 0.0424(12) 0.0516(15) 0.0588(14) -0.0125(12) 0.0078(10) -0.0056(10)
C29 0.0613(16) 0.0687(19) 0.0651(17) -0.0223(15) 0.0071(13) -0.0051(14)
C30 0.076(2) 0.068(2) 0.094(2) -0.0335(19) -0.0004(18) -0.0124(16)
C31 0.077(2) 0.061(2) 0.118(3) -0.019(2) 0.012(2) -0.0250(16)
C32 0.0681(18) 0.0625(19) 0.097(2) -0.0055(18) 0.0200(17) -0.0200(15)
C33 0.0508(13) 0.0501(15) 0.0689(16) -0.0067(13) 0.0156(12) -0.0116(11)
C34 0.100(2) 0.089(3) 0.0694(19) 0.0075(18) 0.0371(18) -0.020(2)
C35 0.0403(11) 0.0499(14) 0.0464(12) -0.0035(11) 0.0124(9) -0.0024(10)
C36 0.0490(13) 0.0622(17) 0.0559(14) -0.0104(13) 0.0082(11) 0.0108(11)
C37 0.070(2) 0.140(4) 0.089(2) -0.046(3) -0.0065(18) 0.040(2)
C38 0.101(3) 0.172(5) 0.090(3) -0.068(3) -0.002(2) 0.045(3)
C39 0.081(2) 0.100(3) 0.094(2) -0.017(2) 0.0344(19) 0.027(2)
C40 0.124(4) 0.173(5) 0.152(5) -0.052(4) 0.065(3) 0.049(4)
C41 0.0547(16) 0.082(2) 0.096(2) -0.0073(19) 0.0209(16) 0.0162(15)
C42 0.0481(13) 0.0637(18) 0.0723(17) -0.0072(14) 0.0100(12) 0.0080(12)

loop_
_atom_type_symbol
_atom_type_description
_atom_type_scat_dispersion_real
_atom_type_scat_dispersion_imag
_atom_type_scat_source
C C 0.0181 0.0091 'International Tables Vol C Tables 4.2.6.8 and 6.1.1.4'
H H 0.0000 0.0000 'International Tables Vol C Tables 4.2.6.8 and 6.1.1.4'
N N 0.0311 0.0180 'International Tables Vol C Tables 4.2.6.8 and 6.1.1.4'
O O 0.0492 0.0322 'International Tables Vol C Tables 4.2.6.8 and 6.1.1.4'
S S 0.3331 0.5567 'International Tables Vol C Tables 4.2.6.8 and 6.1.1.4'

loop_
_geom_angle_atom_site_label_1
_geom_angle_atom_site_label_2
_geom_angle_atom_site_label_3
_geom_angle
_geom_angle_site_symmetry_1
_geom_angle_site_symmetry_3
_geom_angle_publ_flag
O1 S1 N1 107.51(12) . . ?
O1 S1 C1 107.73(12) . . ?
O2 S1 O1 119.88(13) . . ?
O2 S1 N1 104.46(11) . . ?
O2 S1 C1 108.77(13) . . ?
N1 S1 C1 107.97(10) . . ?
O3 S2 N3 108.39(12) . . ?
O3 S2 C36 106.39(12) . . ?
O4 S2 O3 117.01(14) . . ?
O4 S2 N3 113.28(12) . . ?
O4 S2 C36 108.39(12) . . ?
N3 S2 C36 102.12(13) . . ?
C26 O6 C25 118.4(2) . . ?
S1 N1 H1 115.6(19) . . ?
C8 N1 S1 121.20(16) . . ?
C8 N1 H1 114(2) . . ?
C8 N2 C9 127.3(2) . . ?
C10 N2 C8 107.8(2) . . ?
C10 N2 C9 124.6(2) . . ?
C35 N3 S2 122.82(17) . . ?
C33 N4 C34 124.9(3) . . ?
C35 N4 C33 110.9(2) . . ?
C35 N4 C34 124.0(2) . . ?
C2 C1 S1 120.6(2) . . ?
C2 C1 C6 120.0(3) . . ?
C6 C1 S1 119.4(2) . . ?
C1 C2 H2 120.2 . . ?
C1 C2 C3 119.6(3) . . ?
C3 C2 H2 120.2 . . ?
C2 C3 H3 119.2 . . ?
C4 C3 C2 121.6(3) . . ?
C4 C3 H3 119.2 . . ?
C3 C4 C5 117.9(3) . . ?
C3 C4 C7 121.3(4) . . ?
C5 C4 C7 120.8(4) . . ?
C4 C5 H5 118.9 . . ?
C4 C5 C6 122.2(3) . . ?
C6 C5 H5 118.9 . . ?
C1 C6 C5 118.7(3) . . ?
C1 C6 H6 120.6 . . ?
C5 C6 H6 120.6 . . ?
C4 C7 H7A 109.5 . . ?
C4 C7 H7B 109.5 . . ?
C4 C7 H7C 109.5 . . ?
H7A C7 H7B 109.5 . . ?
H7A C7 H7C 109.5 . . ?
H7B C7 H7C 109.5 . . ?
N2 C8 N1 118.4(2) . . ?
C16 C8 N1 130.5(2) . . ?
C16 C8 N2 111.1(2) . . ?
N2 C9 H9A 109.5 . . ?
N2 C9 H9B 109.5 . . ?
N2 C9 H9C 109.5 . . ?
H9A C9 H9B 109.5 . . ?
H9A C9 H9C 109.5 . . ?
H9B C9 H9C 109.5 . . ?
N2 C10 C11 128.9(3) . . ?
N2 C10 C15 108.8(2) . . ?
C11 C10 C15 122.3(3) . . ?
C10 C11 H11 121.2 . . ?
C12 C11 C10 117.5(3) . . ?
C12 C11 H11 121.2 . . ?
C11 C12 H12 119.4 . . ?
C11 C12 C13 121.2(3) . . ?
C13 C12 H12 119.4 . . ?
C12 C13 H13 119.2 . . ?
C14 C13 C12 121.5(3) . . ?
C14 C13 H13 119.2 . . ?
C13 C14 H14 120.2 . . ?
C13 C14 C15 119.6(3) . . ?
C15 C14 H14 120.2 . . ?
C10 C15 C16 106.5(2) . . ?
C14 C15 C10 117.8(2) . . ?
C14 C15 C16 135.6(2) . . ?
C8 C16 C15 105.8(2) . . ?
C8 C16 C17 123.4(2) . . ?
C15 C16 C17 130.8(2) . . ?
C16 C17 H17 105.8 . . ?
C16 C17 C18 114.03(18) . . ?
C16 C17 C27 113.14(18) . . ?
C18 C17 H17 105.8 . . ?
C18 C17 C27 111.41(17) . . ?
C27 C17 H17 105.8 . . ?
C19 C18 C17 119.8(2) . . ?
C26 C18 C17 121.5(2) . . ?
C26 C18 C19 118.3(2) . . ?
O5 C19 C18 123.1(2) . . ?
O5 C19 C20 121.7(2) . . ?
C18 C19 C20 115.2(2) . . ?
C21 C20 C19 121.6(2) . . ?
C25 C20 C19 120.7(2) . . ?
C25 C20 C21 117.7(2) . . ?
C20 C21 H21 119.7 . . ?
C22 C21 C20 120.5(3) . . ?
C22 C21 H21 119.7 . . ?
C21 C22 H22 119.8 . . ?
C21 C22 C23 120.4(3) . . ?
C23 C22 H22 119.8 . . ?
C22 C23 H23 119.7 . . ?
C24 C23 C22 120.6(3) . . ?
C24 C23 H23 119.7 . . ?
C23 C24 H24 120.7 . . ?
C23 C24 C25 118.7(3) . . ?
C25 C24 H24 120.7 . . ?
O6 C25 C24 116.7(3) . . ?
C20 C25 O6 121.1(2) . . ?
C20 C25 C24 122.2(3) . . ?
O6 C26 H26 116.9 . . ?
C18 C26 O6 126.2(2) . . ?
C18 C26 H26 116.9 . . ?
C17 C27 H27 110.8 . . ?
C28 C27 C17 114.13(19) . . ?
C28 C27 H27 110.8 . . ?
C28 C27 C35 101.61(19) . . ?
C35 C27 C17 108.46(17) . . ?
C35 C27 H27 110.8 . . ?
C29 C28 C27 132.0(3) . . ?
C29 C28 C33 119.5(3) . . ?
C33 C28 C27 108.5(2) . . ?
C28 C29 H29 121.1 . . ?
C28 C29 C30 117.7(3) . . ?
C30 C29 H29 121.1 . . ?
C29 C30 H30 119.1 . . ?
C31 C30 C29 121.7(3) . . ?
C31 C30 H30 119.1 . . ?
C30 C31 H31 119.2 . . ?
C30 C31 C32 121.6(3) . . ?
C32 C31 H31 119.2 . . ?
C31 C32 H32 121.8 . . ?
C33 C32 C31 116.3(3) . . ?
C33 C32 H32 121.8 . . ?
C28 C33 N4 109.1(2) . . ?
C32 C33 N4 127.8(3) . . ?
C32 C33 C28 123.1(3) . . ?
N4 C34 H34A 109.5 . . ?
N4 C34 H34B 109.5 . . ?
N4 C34 H34C 109.5 . . ?
H34A C34 H34B 109.5 . . ?
H34A C34 H34C 109.5 . . ?
H34B C34 H34C 109.5 . . ?
N3 C35 N4 120.4(2) . . ?
N3 C35 C27 131.2(2) . . ?
N4 C35 C27 108.3(2) . . ?
C37 C36 S2 119.8(2) . . ?
C37 C36 C42 120.7(3) . . ?
C42 C36 S2 119.2(2) . . ?
C36 C37 H37 120.3 . . ?
C36 C37 C38 119.4(3) . . ?
C38 C37 H37 120.3 . . ?
C37 C38 H38 119.8 . . ?
C39 C38 C37 120.4(4) . . ?
C39 C38 H38 119.8 . . ?
C38 C39 C40 119.6(4) . . ?
C41 C39 C38 118.6(3) . . ?
C41 C39 C40 121.7(4) . . ?
C39 C40 H40A 109.5 . . ?
C39 C40 H40B 109.5 . . ?
C39 C40 H40C 109.5 . . ?
H40A C40 H40B 109.5 . . ?
H40A C40 H40C 109.5 . . ?
H40B C40 H40C 109.5 . . ?
C39 C41 H41 119.3 . . ?
C39 C41 C42 121.3(3) . . ?
C42 C41 H41 119.3 . . ?
C36 C42 C41 119.4(3) . . ?
C36 C42 H42 120.3 . . ?
C41 C42 H42 120.3 . . ?

loop_
_geom_bond_atom_site_label_1
_geom_bond_atom_site_label_2
_geom_bond_distance
_geom_bond_site_symmetry_2
_geom_bond_publ_flag
S1 O1 1.428(2) . ?
S1 O2 1.426(2) . ?
S1 N1 1.640(2) . ?
S1 C1 1.757(3) . ?
S2 O3 1.440(2) . ?
S2 O4 1.430(2) . ?
S2 N3 1.611(2) . ?
S2 C36 1.766(3) . ?
O5 C19 1.223(3) . ?
O6 C25 1.379(3) . ?
O6 C26 1.349(3) . ?
N1 H1 0.833(17) . ?
N1 C8 1.399(3) . ?
N2 C8 1.382(3) . ?
N2 C9 1.453(3) . ?
N2 C10 1.369(4) . ?
N3 C35 1.309(3) . ?
N4 C33 1.403(4) . ?
N4 C34 1.449(4) . ?
N4 C35 1.346(3) . ?
C1 C2 1.370(4) . ?
C1 C6 1.374(4) . ?
C2 H2 0.9500 . ?
C2 C3 1.383(5) . ?
C3 H3 0.9500 . ?
C3 C4 1.361(5) . ?
C4 C5 1.365(5) . ?
C4 C7 1.512(4) . ?
C5 H5 0.9500 . ?
C5 C6 1.385(4) . ?
C6 H6 0.9500 . ?
C7 H7A 0.9800 . ?
C7 H7B 0.9800 . ?
C7 H7C 0.9800 . ?
C8 C16 1.371(3) . ?
C9 H9A 0.9800 . ?
C9 H9B 0.9800 . ?
C9 H9C 0.9800 . ?
C10 C11 1.402(4) . ?
C10 C15 1.417(4) . ?
C11 H11 0.9500 . ?
C11 C12 1.378(5) . ?
C12 H12 0.9500 . ?
C12 C13 1.392(5) . ?
C13 H13 0.9500 . ?
C13 C14 1.374(4) . ?
C14 H14 0.9500 . ?
C14 C15 1.406(4) . ?
C15 C16 1.447(3) . ?
C16 C17 1.518(3) . ?
C17 H17 1.0000 . ?
C17 C18 1.523(3) . ?
C17 C27 1.586(3) . ?
C18 C19 1.463(3) . ?
C18 C26 1.329(3) . ?
C19 C20 1.470(3) . ?
C20 C21 1.402(4) . ?
C20 C25 1.365(4) . ?
C21 H21 0.9500 . ?
C21 C22 1.367(4) . ?
C22 H22 0.9500 . ?
C22 C23 1.375(5) . ?
C23 H23 0.9500 . ?
C23 C24 1.362(5) . ?
C24 H24 0.9500 . ?
C24 C25 1.393(4) . ?
C26 H26 0.9500 . ?
C27 H27 1.0000 . ?
C27 C28 1.499(3) . ?
C27 C35 1.519(3) . ?
C28 C29 1.379(4) . ?
C28 C33 1.386(4) . ?
C29 H29 0.9500 . ?
C29 C30 1.405(5) . ?
C30 H30 0.9500 . ?
C30 C31 1.354(6) . ?
C31 H31 0.9500 . ?
C31 C32 1.392(5) . ?
C32 H32 0.9500 . ?
C32 C33 1.382(4) . ?
C34 H34A 0.9800 . ?
C34 H34B 0.9800 . ?
C34 H34C 0.9800 . ?
C36 C37 1.353(4) . ?
C36 C42 1.372(4) . ?
C37 H37 0.9500 . ?
C37 C38 1.394(5) . ?
C38 H38 0.9500 . ?
C38 C39 1.385(6) . ?
C39 C40 1.529(5) . ?
C39 C41 1.359(5) . ?
C40 H40A 0.9800 . ?
C40 H40B 0.9800 . ?
C40 H40C 0.9800 . ?
C41 H41 0.9500 . ?
C41 C42 1.381(4) . ?
C42 H42 0.9500 . ?

loop_
_geom_torsion_atom_site_label_1
_geom_torsion_atom_site_label_2
_geom_torsion_atom_site_label_3
_geom_torsion_atom_site_label_4
_geom_torsion
_geom_torsion_site_symmetry_1
_geom_torsion_site_symmetry_2
_geom_torsion_site_symmetry_3
_geom_torsion_site_symmetry_4
_geom_torsion_publ_flag
S1 N1 C8 N2 82.4(2) . . . . ?
S1 N1 C8 C16 -99.1(3) . . . . ?
S1 C1 C2 C3 -178.8(3) . . . . ?
S1 C1 C6 C5 179.1(2) . . . . ?
S2 N3 C35 N4 -168.50(18) . . . . ?
S2 N3 C35 C27 15.1(4) . . . . ?
S2 C36 C37 C38 177.6(4) . . . . ?
S2 C36 C42 C41 -178.0(3) . . . . ?
O1 S1 N1 C8 -47.8(2) . . . . ?
O1 S1 C1 C2 8.0(3) . . . . ?
O1 S1 C1 C6 -170.8(2) . . . . ?
O2 S1 N1 C8 -176.12(17) . . . . ?
O2 S1 C1 C2 139.4(3) . . . . ?
O2 S1 C1 C6 -39.4(3) . . . . ?
O3 S2 N3 C35 -101.0(2) . . . . ?
O3 S2 C36 C37 -20.4(4) . . . . ?
O3 S2 C36 C42 153.4(3) . . . . ?
O4 S2 N3 C35 30.6(2) . . . . ?
O4 S2 C36 C37 -147.0(3) . . . . ?
O4 S2 C36 C42 26.8(3) . . . . ?
O5 C19 C20 C21 -2.0(4) . . . . ?
O5 C19 C20 C25 175.8(3) . . . . ?
N1 S1 C1 C2 -107.8(3) . . . . ?
N1 S1 C1 C6 73.4(2) . . . . ?
N1 C8 C16 C15 179.8(2) . . . . ?
N1 C8 C16 C17 -2.4(4) . . . . ?
N2 C8 C16 C15 -1.5(3) . . . . ?
N2 C8 C16 C17 176.24(19) . . . . ?
N2 C10 C11 C12 -178.9(3) . . . . ?
N2 C10 C15 C14 177.7(2) . . . . ?
N2 C10 C15 C16 -0.3(3) . . . . ?
N3 S2 C36 C37 93.1(4) . . . . ?
N3 S2 C36 C42 -93.1(3) . . . . ?
C1 S1 N1 C8 68.2(2) . . . . ?
C1 C2 C3 C4 -0.2(6) . . . . ?
C2 C1 C6 C5 0.3(5) . . . . ?
C2 C3 C4 C5 -0.1(6) . . . . ?
C2 C3 C4 C7 179.2(3) . . . . ?
C3 C4 C5 C6 0.5(5) . . . . ?
C4 C5 C6 C1 -0.6(5) . . . . ?
C6 C1 C2 C3 0.1(5) . . . . ?
C7 C4 C5 C6 -178.8(3) . . . . ?
C8 N2 C10 C11 179.6(3) . . . . ?
C8 N2 C10 C15 -0.6(3) . . . . ?
C8 C16 C17 C18 121.4(2) . . . . ?
C8 C16 C17 C27 -109.9(2) . . . . ?
C9 N2 C8 N1 5.2(4) . . . . ?
C9 N2 C8 C16 -173.7(3) . . . . ?
C9 N2 C10 C11 -5.2(5) . . . . ?
C9 N2 C10 C15 174.6(3) . . . . ?
C10 N2 C8 N1 -179.8(2) . . . . ?
C10 N2 C8 C16 1.4(3) . . . . ?
C10 C11 C12 C13 0.4(5) . . . . ?
C10 C15 C16 C8 1.1(3) . . . . ?
C10 C15 C16 C17 -176.4(2) . . . . ?
C11 C10 C15 C14 -2.5(4) . . . . ?
C11 C10 C15 C16 179.5(3) . . . . ?
C11 C12 C13 C14 -1.1(5) . . . . ?
C12 C13 C14 C15 0.0(5) . . . . ?
C13 C14 C15 C10 1.8(4) . . . . ?
C13 C14 C15 C16 179.0(3) . . . . ?
C14 C15 C16 C8 -176.4(3) . . . . ?
C14 C15 C16 C17 6.1(5) . . . . ?
C15 C10 C11 C12 1.4(4) . . . . ?
C15 C16 C17 C18 -61.4(3) . . . . ?
C15 C16 C17 C27 67.3(3) . . . . ?
C16 C17 C18 C19 -174.5(2) . . . . ?
C16 C17 C18 C26 -1.3(3) . . . . ?
C16 C17 C27 C28 -66.1(3) . . . . ?
C16 C17 C27 C35 46.4(3) . . . . ?
C17 C18 C19 O5 -0.7(4) . . . . ?
C17 C18 C19 C20 178.1(2) . . . . ?
C17 C18 C26 O6 -176.6(3) . . . . ?
C17 C27 C28 C29 -73.5(3) . . . . ?
C17 C27 C28 C33 106.4(2) . . . . ?
C17 C27 C35 N3 69.0(3) . . . . ?
C17 C27 C35 N4 -107.7(2) . . . . ?
C18 C17 C27 C28 63.9(3) . . . . ?
C18 C17 C27 C35 176.42(19) . . . . ?
C18 C19 C20 C21 179.2(3) . . . . ?
C18 C19 C20 C25 -3.0(4) . . . . ?
C19 C18 C26 O6 -3.3(5) . . . . ?
C19 C20 C21 C22 178.7(3) . . . . ?
C19 C20 C25 O6 -0.4(4) . . . . ?
C19 C20 C25 C24 -178.8(3) . . . . ?
C20 C21 C22 C23 -0.6(5) . . . . ?
C21 C20 C25 O6 177.5(3) . . . . ?
C21 C20 C25 C24 -0.9(5) . . . . ?
C21 C22 C23 C24 0.3(6) . . . . ?
C22 C23 C24 C25 -0.4(6) . . . . ?
C23 C24 C25 O6 -177.8(3) . . . . ?
C23 C24 C25 C20 0.7(6) . . . . ?
C25 O6 C26 C18 -0.3(5) . . . . ?
C25 C20 C21 C22 0.8(5) . . . . ?
C26 O6 C25 C20 2.2(5) . . . . ?
C26 O6 C25 C24 -179.3(3) . . . . ?
C26 C18 C19 O5 -174.1(3) . . . . ?
C26 C18 C19 C20 4.7(4) . . . . ?
C27 C17 C18 C19 55.9(3) . . . . ?
C27 C17 C18 C26 -130.8(3) . . . . ?
C27 C28 C29 C30 179.0(3) . . . . ?
C27 C28 C33 N4 4.3(3) . . . . ?
C27 C28 C33 C32 -178.0(3) . . . . ?
C28 C27 C35 N3 -170.4(2) . . . . ?
C28 C27 C35 N4 12.8(2) . . . . ?
C28 C29 C30 C31 -1.0(5) . . . . ?
C29 C28 C33 N4 -175.8(2) . . . . ?
C29 C28 C33 C32 1.9(4) . . . . ?
C29 C30 C31 C32 2.0(6) . . . . ?
C30 C31 C32 C33 -1.0(5) . . . . ?
C31 C32 C33 N4 176.3(3) . . . . ?
C31 C32 C33 C28 -1.0(5) . . . . ?
C33 N4 C35 N3 171.7(2) . . . . ?
C33 N4 C35 C27 -11.2(3) . . . . ?
C33 C28 C29 C30 -0.9(4) . . . . ?
C34 N4 C33 C28 180.0(3) . . . . ?
C34 N4 C33 C32 2.4(5) . . . . ?
C34 N4 C35 N3 -3.9(4) . . . . ?
C34 N4 C35 C27 173.3(3) . . . . ?
C35 N4 C33 C28 4.5(3) . . . . ?
C35 N4 C33 C32 -173.1(3) . . . . ?
C35 C27 C28 C29 170.0(3) . . . . ?
C35 C27 C28 C33 -10.2(3) . . . . ?
C36 S2 N3 C35 146.9(2) . . . . ?
C36 C37 C38 C39 0.1(9) . . . . ?
C37 C36 C42 C41 -4.2(5) . . . . ?
C37 C38 C39 C40 -178.8(5) . . . . ?
C37 C38 C39 C41 -3.6(8) . . . . ?
C38 C39 C41 C42 3.2(7) . . . . ?
C39 C41 C42 C36 0.6(6) . . . . ?
C40 C39 C41 C42 178.3(4) . . . . ?
C42 C36 C37 C38 3.8(7) . . . . ?

loop_
_smtbx_masks_void_nr
_smtbx_masks_void_average_x
_smtbx_masks_void_average_y
_smtbx_masks_void_average_z
_smtbx_masks_void_volume
_smtbx_masks_void_count_electrons
_smtbx_masks_void_content
1 0.283 0.668 0.156 206.7 47.8 ?
2 0.283 0.832 0.656 206.7 47.8 ?
3 0.717 0.168 0.344 206.7 48.0 ?
4 0.717 0.332 0.844 206.7 48.0 ?
